data_4308978
loop_
_publ_author_name
'Oliver Seiler'
'Christian Burschka'
'Markus Fischer'
'Martin Penka'
'Reinhold Tacke'

_publ_contact_author_address
;
Institut f\"ur Anorganische Chemie
Universit\"at W\"urzburg
Am Hubland
97074 W\"urzburg
Bundesrepublik Deutschland
;
_publ_contact_author_email r.tacke@mail.uni-wuerzburg.de
_publ_contact_author_fax '049 931 888-4609'
_publ_contact_author_name 'Professor Dr. Reinhold Tacke'
_publ_contact_author_phone '049 931 888-5250'
_publ_section_title
;
Synthesis and Structural Characterization of Novel Neutral Hexacoordinate
Silicon(IV) Complexes with SiO2N4 Skeletons Containing Cyanato-N or
Thiocyanato-N Ligands
;
_journal_name_full 'Inorganic Chemistry'
_journal_page_first 2337
_journal_page_last 2346
_journal_paper_doi 10.1021/ic0485211
_journal_volume 44
_journal_year 2005
_chemical_formula_moiety 'C24 H24 N4 O4 Si'
_chemical_formula_sum 'C24 H24 N4 O4 Si'
_chemical_formula_weight 460.56
_chemical_name_common
;(OC-6-12)-Di(cyanato-N)bis(4-(phenylimino)pent-2-en-2-olato(1-
)-N,O)silicon(IV)
;
_chemical_name_systematic
;
(OC-6-12)-Di(cyanato-N)bis[4-(phenylimino)pent-2-en-2-olato(1-)-N,O]silicon(IV)
;
_space_group_IT_number 2
_symmetry_cell_setting triclinic
_symmetry_space_group_name_Hall '-P 1'
_symmetry_space_group_name_H-M 'P -1'
_atom_sites_solution_hydrogens geom
_atom_sites_solution_primary direct
_atom_sites_solution_secondary difmap
_audit_creation_method SHELXL-97
_cell_angle_alpha 80.584(17)
_cell_angle_beta 89.652(17)
_cell_angle_gamma 64.888(16)
_cell_formula_units_Z 1
_cell_length_a 7.8647(11)
_cell_length_b 8.9206(13)
_cell_length_c 9.0668(13)
_cell_measurement_reflns_used 5000
_cell_measurement_temperature 173(2)
_cell_measurement_theta_max 27.0
_cell_measurement_theta_min 2.55
_cell_volume 566.79(16)
_computing_cell_refinement 'Stoe-IPDS cell'
_computing_data_collection 'Stoe-IPDS expose'
_computing_data_reduction 'Stoe-IPDS integrate'
_computing_molecular_graphics ORTEP-POVRAY
_computing_publication_material 'Bruker Shelxtl'
_computing_structure_refinement 'SHELXL-97 (Sheldrick, 1997), Version 6.10'
_computing_structure_solution 'SHELXS-97 (Sheldrick, 1990)'
_diffrn_ambient_temperature 173(2)
_diffrn_measured_fraction_theta_full 0.909
_diffrn_measured_fraction_theta_max 0.909
_diffrn_measurement_device_type Stoe-IPDS
_diffrn_measurement_method Phi-Scans
_diffrn_radiation_monochromator graphite
_diffrn_radiation_source 'fine-focus sealed tube'
_diffrn_radiation_type MoK\a
_diffrn_radiation_wavelength 0.71073
_diffrn_reflns_av_R_equivalents 0.0236
_diffrn_reflns_av_sigmaI/netI 0.0212
_diffrn_reflns_limit_h_max 9
_diffrn_reflns_limit_h_min -9
_diffrn_reflns_limit_k_max 11
_diffrn_reflns_limit_k_min -11
_diffrn_reflns_limit_l_max 11
_diffrn_reflns_limit_l_min -11
_diffrn_reflns_number 6024
_diffrn_reflns_theta_full 27.07
_diffrn_reflns_theta_max 27.07
_diffrn_reflns_theta_min 3.54
_exptl_absorpt_coefficient_mu 0.143
_exptl_absorpt_correction_type none
_exptl_crystal_colour colorless
_exptl_crystal_density_diffrn 1.349
_exptl_crystal_density_method 'not measured'
_exptl_crystal_description prism
_exptl_crystal_F_000 242
_exptl_crystal_size_max 0.5
_exptl_crystal_size_mid 0.3
_exptl_crystal_size_min 0.3
_refine_diff_density_max 0.240
_refine_diff_density_min -0.220
_refine_diff_density_rms 0.041
_refine_ls_extinction_method none
_refine_ls_goodness_of_fit_ref 1.057
_refine_ls_hydrogen_treatment mixed
_refine_ls_matrix_type full
_refine_ls_number_parameters 153
_refine_ls_number_reflns 2277
_refine_ls_number_restraints 0
_refine_ls_restrained_S_all 1.057
_refine_ls_R_factor_all 0.0384
_refine_ls_R_factor_gt 0.0343
_refine_ls_shift/su_max 0.000
_refine_ls_shift/su_mean 0.000
_refine_ls_structure_factor_coef Fsqd
_refine_ls_weighting_details 'calc w=1/[\s^2^(Fo^2^)+(0.0489P)^2^+0.1959P] where P=(Fo^2^+2Fc^2^)/3'
_refine_ls_weighting_scheme calc
_refine_ls_wR_factor_gt 0.0921
_refine_ls_wR_factor_ref 0.0943
_reflns_number_gt 2038
_reflns_number_total 2277
_reflns_threshold_expression >2sigma(I)
_cod_data_source_file ic0485211si20041027_112104_3.cif
_cod_data_source_block 4
_cod_original_cell_volume 566.79(14)
_cod_database_code 4308978

loop_
_symmetry_equiv_pos_as_xyz
'x, y, z'
'-x, -y, -z'

loop_
_atom_site_label
_atom_site_type_symbol
_atom_site_fract_x
_atom_site_fract_y
_atom_site_fract_z
_atom_site_U_iso_or_equiv
_atom_site_adp_type
_atom_site_occupancy
_atom_site_calc_flag
_atom_site_refinement_flags
_atom_site_disorder_assembly
_atom_site_disorder_group
Si1 Si 0.5000 0.0000 0.0000 0.01757(14) Uani 1 d S . .
N1 N 0.50443(16) 0.19254(13) 0.03777(12) 0.0246(3) Uani 1 d . . .
C1 C 0.4425(2) 0.31415(16) 0.08946(15) 0.0279(3) Uani 1 d . . .
O1 O 0.3849(2) 0.43793(16) 0.14186(17) 0.0629(4) Uani 1 d . . .
O2 O 0.36916(13) 0.10519(11) -0.16928(10) 0.0231(2) Uani 1 d . . .
N2 N 0.27382(15) 0.04749(13) 0.10577(12) 0.0209(2) Uani 1 d . . .
C2 C 0.1726(2) 0.3426(2) -0.34414(17) 0.0393(4) Uani 1 d . . .
H2A H 0.2788 0.3696 -0.3700 0.059 Uiso 1 calc R . .
H2B H 0.0575 0.4470 -0.3488 0.059 Uiso 1 calc R . .
H2C H 0.1568 0.2770 -0.4153 0.059 Uiso 1 calc R . .
C3 C 0.21021(19) 0.24257(16) -0.18976(15) 0.0251(3) Uani 1 d . . .
C4 C 0.08754(19) 0.28432(16) -0.08166(15) 0.0275(3) Uani 1 d . . .
H4 H -0.0201 0.3896 -0.1006 0.033 Uiso 1 calc R . .
C5 C 0.11302(19) 0.17706(16) 0.05920(15) 0.0250(3) Uani 1 d . . .
C6 C -0.0566(2) 0.2170(2) 0.15002(17) 0.0382(4) Uani 1 d . . .
H6A H -0.0913 0.1226 0.1635 0.057 Uiso 1 calc R . .
H6B H -0.1619 0.3186 0.0975 0.057 Uiso 1 calc R . .
H6C H -0.0270 0.2360 0.2482 0.057 Uiso 1 calc R . .
C7 C 0.28460(18) -0.05640(16) 0.24917(14) 0.0223(3) Uani 1 d . . .
C8 C 0.3047(2) -0.00322(18) 0.38023(15) 0.0284(3) Uani 1 d . . .
H8 H 0.3075 0.1028 0.3762 0.034 Uiso 1 calc R . .
C9 C 0.3207(2) -0.1047(2) 0.51735(16) 0.0334(3) Uani 1 d . . .
H9 H 0.3338 -0.0681 0.6075 0.040 Uiso 1 calc R . .
C10 C 0.3177(2) -0.25937(19) 0.52303(16) 0.0344(3) Uani 1 d . . .
H10 H 0.3298 -0.3295 0.6170 0.041 Uiso 1 calc R . .
C11 C 0.2970(2) -0.31157(18) 0.39207(17) 0.0333(3) Uani 1 d . . .
H11 H 0.2947 -0.4178 0.3962 0.040 Uiso 1 calc R . .
C12 C 0.2797(2) -0.21004(17) 0.25402(15) 0.0274(3) Uani 1 d . . .
H12 H 0.2646 -0.2459 0.1640 0.033 Uiso 1 calc R . .

loop_
_atom_site_aniso_label
_atom_site_aniso_U_11
_atom_site_aniso_U_22
_atom_site_aniso_U_33
_atom_site_aniso_U_23
_atom_site_aniso_U_13
_atom_site_aniso_U_12
Si1 0.0169(2) 0.0178(2) 0.0179(2) -0.00408(16) 0.00273(17) -0.00704(18)
N1 0.0239(6) 0.0237(5) 0.0289(6) -0.0081(4) 0.0054(5) -0.0117(4)
C1 0.0252(7) 0.0251(6) 0.0305(7) -0.0079(5) -0.0032(6) -0.0069(5)
O1 0.0631(10) 0.0380(7) 0.0754(10) -0.0355(6) -0.0077(7) -0.0011(6)
O2 0.0202(5) 0.0252(5) 0.0202(4) -0.0037(3) 0.0015(3) -0.0063(4)
N2 0.0203(5) 0.0223(5) 0.0210(5) -0.0042(4) 0.0038(4) -0.0097(4)
C2 0.0339(8) 0.0396(8) 0.0288(7) 0.0060(6) 0.0007(6) -0.0054(7)
C3 0.0209(7) 0.0255(6) 0.0257(6) -0.0016(5) -0.0017(5) -0.0079(5)
C4 0.0197(7) 0.0263(6) 0.0293(7) -0.0028(5) 0.0001(5) -0.0039(5)
C5 0.0197(6) 0.0289(6) 0.0268(6) -0.0081(5) 0.0043(5) -0.0096(5)
C6 0.0228(7) 0.0486(9) 0.0338(8) -0.0051(6) 0.0086(6) -0.0073(6)
C7 0.0205(6) 0.0267(6) 0.0207(6) -0.0046(5) 0.0061(5) -0.0111(5)
C8 0.0310(8) 0.0328(7) 0.0262(6) -0.0100(5) 0.0072(6) -0.0166(6)
C9 0.0349(8) 0.0445(8) 0.0224(6) -0.0091(6) 0.0060(6) -0.0176(7)
C10 0.0345(8) 0.0395(8) 0.0251(7) 0.0002(6) 0.0083(6) -0.0144(6)
C11 0.0386(8) 0.0298(7) 0.0336(7) -0.0032(6) 0.0106(6) -0.0175(6)
C12 0.0309(7) 0.0309(7) 0.0254(6) -0.0075(5) 0.0070(5) -0.0172(6)

loop_
_atom_type_symbol
_atom_type_description
_atom_type_scat_dispersion_real
_atom_type_scat_dispersion_imag
_atom_type_scat_source
C C 0.0033 0.0016 'International Tables Vol C Tables 4.2.6.8 and 6.1.1.4'
H H 0.0000 0.0000 'International Tables Vol C Tables 4.2.6.8 and 6.1.1.4'
N N 0.0061 0.0033 'International Tables Vol C Tables 4.2.6.8 and 6.1.1.4'
O O 0.0106 0.0060 'International Tables Vol C Tables 4.2.6.8 and 6.1.1.4'
Si Si 0.0817 0.0704 'International Tables Vol C Tables 4.2.6.8 and 6.1.1.4'

loop_
_geom_angle_atom_site_label_1
_geom_angle_atom_site_label_2
_geom_angle_atom_site_label_3
_geom_angle
_geom_angle_site_symmetry_1
_geom_angle_site_symmetry_3
_geom_angle_publ_flag
O2 Si1 O2 180.0 . 2_655 y
O2 Si1 N1 88.79(5) . 2_655 y
O2 Si1 N1 91.21(5) 2_655 2_655 y
O2 Si1 N1 91.21(5) . . y
O2 Si1 N1 88.79(5) 2_655 . y
N1 Si1 N1 180.0 2_655 . y
O2 Si1 N2 88.54(5) . 2_655 y
O2 Si1 N2 91.46(5) 2_655 2_655 y
N1 Si1 N2 90.11(5) 2_655 2_655 y
N1 Si1 N2 89.89(5) . 2_655 y
O2 Si1 N2 91.46(5) . . y
O2 Si1 N2 88.54(5) 2_655 . y
N1 Si1 N2 89.89(5) 2_655 . y
N1 Si1 N2 90.11(5) . . y
N2 Si1 N2 180.0 2_655 . y
C1 N1 Si1 151.62(12) . . ?
N1 C1 O1 177.96(18) . . ?
C3 O2 Si1 126.68(9) . . ?
C5 N2 C7 117.91(11) . . ?
C5 N2 Si1 123.09(9) . . ?
C7 N2 Si1 118.82(8) . . ?
C3 C2 H2A 109.5 . . ?
C3 C2 H2B 109.5 . . ?
H2A C2 H2B 109.5 . . ?
C3 C2 H2C 109.5 . . ?
H2A C2 H2C 109.5 . . ?
H2B C2 H2C 109.5 . . ?
O2 C3 C4 122.65(12) . . ?
O2 C3 C2 114.11(12) . . ?
C4 C3 C2 123.16(12) . . ?
C3 C4 C5 122.78(12) . . ?
C3 C4 H4 118.6 . . ?
C5 C4 H4 118.6 . . ?
N2 C5 C4 122.00(12) . . ?
N2 C5 C6 121.60(12) . . ?
C4 C5 C6 116.37(12) . . ?
C5 C6 H6A 109.5 . . ?
C5 C6 H6B 109.5 . . ?
H6A C6 H6B 109.5 . . ?
C5 C6 H6C 109.5 . . ?
H6A C6 H6C 109.5 . . ?
H6B C6 H6C 109.5 . . ?
C12 C7 C8 120.42(12) . . ?
C12 C7 N2 119.72(12) . . ?
C8 C7 N2 119.83(12) . . ?
C7 C8 C9 119.90(13) . . ?
C7 C8 H8 120.0 . . ?
C9 C8 H8 120.0 . . ?
C10 C9 C8 120.00(14) . . ?
C10 C9 H9 120.0 . . ?
C8 C9 H9 120.0 . . ?
C11 C10 C9 119.86(13) . . ?
C11 C10 H10 120.1 . . ?
C9 C10 H10 120.1 . . ?
C10 C11 C12 120.51(14) . . ?
C10 C11 H11 119.7 . . ?
C12 C11 H11 119.7 . . ?
C7 C12 C11 119.29(13) . . ?
C7 C12 H12 120.4 . . ?
C11 C12 H12 120.4 . . ?

loop_
_geom_bond_atom_site_label_1
_geom_bond_atom_site_label_2
_geom_bond_distance
_geom_bond_site_symmetry_2
_geom_bond_publ_flag
Si1 O2 1.7388(10) . y
Si1 O2 1.7388(10) 2_655 y
Si1 N1 1.8199(11) 2_655 y
Si1 N1 1.8199(11) . y
Si1 N2 1.9329(11) 2_655 y
Si1 N2 1.9328(11) . y
N1 C1 1.1614(17) . ?
C1 O1 1.1809(18) . ?
O2 C3 1.3142(16) . ?
N2 C5 1.3114(17) . ?
N2 C7 1.4481(15) . ?
C2 C3 1.4883(18) . ?
C2 H2A 0.9800 . ?
C2 H2B 0.9800 . ?
C2 H2C 0.9800 . ?
C3 C4 1.3539(19) . ?
C4 C5 1.4238(18) . ?
C4 H4 0.9500 . ?
C5 C6 1.5043(18) . ?
C6 H6A 0.9800 . ?
C6 H6B 0.9800 . ?
C6 H6C 0.9800 . ?
C7 C12 1.3810(19) . ?
C7 C8 1.3830(19) . ?
C8 C9 1.3850(19) . ?
C8 H8 0.9500 . ?
C9 C10 1.382(2) . ?
C9 H9 0.9500 . ?
C10 C11 1.379(2) . ?
C10 H10 0.9500 . ?
C11 C12 1.3899(19) . ?
C11 H11 0.9500 . ?
C12 H12 0.9500 . ?
